data_7014486
loop_
_publ_author_name
'Puterov\'a, Zita'
'Valentov\'a, Jindra'
'Bojkov\'a, Zuzana'
'Ko\<z\'i\<sek, Jozef'
'Dev\'insky, Ferdinand'

_publ_section_title
;
 Synthesis, crystal structure and antiradical effect of copper(II)
 Schiff base complexes containing five-, six- and unusual
 seven-membered rings.
;
_journal_issue 7
_journal_name_full 'Dalton transactions (Cambridge, England : 2003)'
_journal_page_first 1484
_journal_page_last 1490
_journal_paper_doi 10.1039/c0dt00901f
_journal_volume 40
_journal_year 2011
_chemical_formula_moiety 'C11 H15 Cu N O5'
_chemical_formula_sum 'C11 H15 Cu N O5'
_chemical_formula_weight 304.78
_chemical_name_systematic
;
?
;
_space_group_IT_number 14
_symmetry_cell_setting monoclinic
_symmetry_space_group_name_Hall '-P 2yn'
_symmetry_space_group_name_H-M 'P 1 21/n 1'
_atom_sites_solution_hydrogens geom
_atom_sites_solution_primary direct
_atom_sites_solution_secondary difmap
_audit_creation_method SHELXL-97
_cell_angle_alpha 90.000
_cell_angle_beta 93.486(5)
_cell_angle_gamma 90.000
_cell_formula_units_Z 8
_cell_length_a 17.3438(12)
_cell_length_b 6.9318(3)
_cell_length_c 21.7275(14)
_cell_measurement_reflns_used 38736
_cell_measurement_temperature 293(2)
_cell_measurement_theta_max 29.5519
_cell_measurement_theta_min 3.1160
_cell_volume 2607.3(3)
_computing_cell_refinement 'CrysAlis CCD'
_computing_data_collection 'CrysAlis CCD (Oxford Diffraction, 2010)'
_computing_data_reduction 'CrysAlis RED (Oxford Diffraction, 2010)'
_computing_molecular_graphics 'DIAMOND (Brandenburg, 1998)'
_computing_publication_material ' enCIFer (Allen et al., 2008)'
_computing_structure_refinement 'SHELXL-97 (Sheldrick, 2008)'
_computing_structure_solution 'SHELXS-97 (Sheldrick, 2008)'
_diffrn_ambient_temperature 293(2)
_diffrn_measured_fraction_theta_full 0.996
_diffrn_measured_fraction_theta_max 0.996
_diffrn_measurement_device_type
;
Goniometer Xcalibur, detector: Ruby (Gemini Cu)
;
_diffrn_measurement_method '\w scans'
_diffrn_radiation_monochromator graphite
_diffrn_radiation_source 'fine-focus sealed tube'
_diffrn_radiation_type MoK\a
_diffrn_radiation_wavelength 0.71073
_diffrn_reflns_av_R_equivalents 0.0000
_diffrn_reflns_av_sigmaI/netI 0.1087
_diffrn_reflns_limit_h_max 21
_diffrn_reflns_limit_h_min -21
_diffrn_reflns_limit_k_max 8
_diffrn_reflns_limit_k_min -8
_diffrn_reflns_limit_l_max 27
_diffrn_reflns_limit_l_min -27
_diffrn_reflns_number 10433
_diffrn_reflns_theta_full 26.37
_diffrn_reflns_theta_max 26.37
_diffrn_reflns_theta_min 4.14
_diffrn_standards_decay_% 0
_diffrn_standards_interval_time 0
_diffrn_standards_number 0
_exptl_absorpt_coefficient_mu 1.687
_exptl_absorpt_correction_T_max 0.933
_exptl_absorpt_correction_T_min 0.657
_exptl_absorpt_correction_type analytical
_exptl_absorpt_process_details
;
CrysAlis RED, Oxford Diffraction Ltd.,
Version 1.171.33.8 (release 02-06-2008 CrysAlis171 .NET)
(compiled Jun 3 2008,11:28:45)
Analytical numeric absorption correction using a multifaceted crystal
model based on expressions derived by R.C. Clark & J.S. Reid.
(Clark, R. C. & Reid, J. S. (1995). Acta Cryst. A51, 887-897)
;
_exptl_crystal_colour 'dark green'
_exptl_crystal_density_diffrn 1.553
_exptl_crystal_density_method 'not measured'
_exptl_crystal_description needle
_exptl_crystal_F_000 1256
_exptl_crystal_size_max 0.4266
_exptl_crystal_size_mid 0.0190
_exptl_crystal_size_min 0.0092
_refine_diff_density_max 0.305
_refine_diff_density_min -0.327
_refine_diff_density_rms 0.053
_refine_ls_extinction_method none
_refine_ls_goodness_of_fit_ref 0.604
_refine_ls_hydrogen_treatment mixed
_refine_ls_matrix_type full
_refine_ls_number_parameters 350
_refine_ls_number_reflns 10433
_refine_ls_number_restraints 17
_refine_ls_restrained_S_all 0.654
_refine_ls_R_factor_all 0.0481
_refine_ls_R_factor_gt 0.0272
_refine_ls_shift/su_max 0.001
_refine_ls_shift/su_mean 0.000
_refine_ls_structure_factor_coef Fsqd
_refine_ls_weighting_details 'calc w=1/[\s^2^(Fo^2^)+(0.0000P)^2^+0.0000P] where P=(Fo^2^+2Fc^2^)/3'
_refine_ls_weighting_scheme calc
_refine_ls_wR_factor_gt 0.0478
_refine_ls_wR_factor_ref 0.0500
_reflns_number_gt 6376
_reflns_number_total 10433
_reflns_threshold_expression >2sigma(I)
_cod_data_source_file C0DT00901F.TXT
_cod_data_source_block I
_cod_original_sg_symbol_Hall '-P 2yn '
_cod_original_sg_symbol_H-M 'P 21/n '
_cod_database_code 7014486

loop_
_symmetry_equiv_pos_as_xyz
'x, y, z'
'-x+1/2, y+1/2, -z+1/2'
'-x, -y, -z'
'x-1/2, -y-1/2, z-1/2'

loop_
_atom_site_label
_atom_site_type_symbol
_atom_site_fract_x
_atom_site_fract_y
_atom_site_fract_z
_atom_site_U_iso_or_equiv
_atom_site_adp_type
_atom_site_occupancy
_atom_site_symmetry_multiplicity
_atom_site_calc_flag
_atom_site_refinement_flags
_atom_site_disorder_assembly
_atom_site_disorder_group
C1 C 0.88076(12) 0.5678(3) 0.20672(10) 0.0297(5) Uani 1 1 d . . .
C2 C 0.88898(13) 0.4962(3) 0.26761(10) 0.0392(6) Uani 1 1 d . . .
H2 H 0.9223 0.5589 0.2962 0.047 Uiso 1 1 calc R . .
C3 C 0.84940(14) 0.3374(4) 0.28588(11) 0.0464(7) Uani 1 1 d . . .
H3 H 0.8546 0.2950 0.3265 0.056 Uiso 1 1 calc R . .
C4 C 0.80127(13) 0.2407(3) 0.24274(11) 0.0447(6) Uani 1 1 d . . .
H4 H 0.7757 0.1297 0.2543 0.054 Uiso 1 1 calc R . .
C5 C 0.79089(12) 0.3068(3) 0.18309(11) 0.0368(6) Uani 1 1 d . . .
H5 H 0.7590 0.2384 0.1549 0.044 Uiso 1 1 calc R . .
C6 C 0.82750(12) 0.4761(3) 0.16373(10) 0.0305(5) Uani 1 1 d . . .
C7 C 0.92811(12) 0.7283(3) 0.19112(10) 0.0322(5) Uani 1 1 d . . .
H7 H 0.9641 0.7715 0.2215 0.039 Uiso 1 1 calc R . .
C8 C 0.94075(12) 1.0968(3) 0.07525(10) 0.0288(5) Uani 1 1 d . . .
C9 C 0.98115(11) 0.9747(3) 0.12686(10) 0.0280(5) Uani 1 1 d . . .
C10 C 1.00316(14) 1.1012(3) 0.18278(10) 0.0448(7) Uani 1 1 d . . .
H10C H 1.0282 1.0236 0.2147 0.054 Uiso 1 1 calc R . .
H10B H 0.9574 1.1583 0.1977 0.054 Uiso 1 1 calc R . .
H10A H 1.0377 1.2011 0.1711 0.054 Uiso 1 1 calc R . .
C11 C 1.05319(12) 0.8843(3) 0.10180(11) 0.0424(6) Uani 1 1 d . . .
H11C H 1.0787 0.8052 0.1331 0.051 Uiso 1 1 calc R . .
H11B H 1.0876 0.9844 0.0901 0.051 Uiso 1 1 calc R . .
H11A H 1.0386 0.8065 0.0665 0.051 Uiso 1 1 calc R . .
C21 C 0.45439(13) 0.5026(3) 0.10567(10) 0.0335(6) Uani 1 1 d . . .
C22 C 0.52957(13) 0.4370(3) 0.12294(11) 0.0445(7) Uani 1 1 d . . .
H22 H 0.5556 0.4901 0.1576 0.053 Uiso 1 1 calc R . .
C23 C 0.56555(14) 0.2980(4) 0.09045(12) 0.0500(7) Uani 1 1 d . . .
H23 H 0.6152 0.2573 0.1027 0.060 Uiso 1 1 calc R . .
C24 C 0.52646(13) 0.2192(3) 0.03904(12) 0.0495(7) Uani 1 1 d . . .
H24 H 0.5504 0.1258 0.0161 0.059 Uiso 1 1 calc R . .
C25 C 0.45252(13) 0.2775(3) 0.02147(11) 0.0427(6) Uani 1 1 d . . .
H25 H 0.4271 0.2194 -0.0126 0.051 Uiso 1 1 calc R . .
C26 C 0.41419(12) 0.4217(3) 0.05319(10) 0.0318(6) Uani 1 1 d . . .
C27 C 0.42511(13) 0.6584(3) 0.14131(10) 0.0362(6) Uani 1 1 d . . .
H27 H 0.4553 0.6978 0.1759 0.043 Uiso 1 1 calc R . .
C28 C 0.28010(13) 1.0310(3) 0.12804(11) 0.0354(6) Uani 1 1 d . . .
C29 C 0.33456(13) 0.9055(3) 0.16891(10) 0.0329(5) Uani 1 1 d . . .
C30 C 0.40027(14) 1.0297(3) 0.19743(11) 0.0545(7) Uani 1 1 d . . .
H30C H 0.4341 0.9511 0.2235 0.065 Uiso 1 1 calc R . .
H30B H 0.3792 1.1311 0.2214 0.065 Uiso 1 1 calc R . .
H30A H 0.4288 1.0850 0.1653 0.065 Uiso 1 1 calc R . .
C31 C 0.28749(14) 0.8147(3) 0.21873(10) 0.0496(7) Uani 1 1 d . . .
H31C H 0.3206 0.7359 0.2453 0.060 Uiso 1 1 calc R . .
H31B H 0.2471 0.7365 0.1996 0.060 Uiso 1 1 calc R . .
H31A H 0.2652 0.9147 0.2425 0.060 Uiso 1 1 calc R . .
N1 N 0.92559(9) 0.8176(2) 0.13961(8) 0.0260(4) Uani 1 1 d . . .
N21 N 0.36126(10) 0.7476(2) 0.12976(7) 0.0300(4) Uani 1 1 d . . .
O1 O 0.81071(8) 0.54034(19) 0.10760(6) 0.0332(4) Uani 1 1 d . . .
O2 O 0.88094(8) 1.02697(19) 0.04650(7) 0.0335(4) Uani 1 1 d . . .
O3 O 0.96898(8) 1.2565(2) 0.06296(7) 0.0407(4) Uani 1 1 d . . .
O4 O 0.75251(8) 0.7957(2) 0.01937(7) 0.0368(4) Uani 1 1 d D . .
H4A H 0.7097(6) 0.7146(17) 0.0098(7) 0.044 Uiso 1 1 d D . .
H4B H 0.7385(7) 0.8805(19) -0.0141(6) 0.044 Uiso 1 1 d D . .
O5 O 0.90838(9) 0.5891(2) -0.00043(7) 0.0387(4) Uani 1 1 d D . .
H5A H 0.9376(8) 0.6805(14) -0.0067(7) 0.046 Uiso 1 1 d D . .
H5B H 0.9253(11) 0.5151(19) 0.0270(3) 0.046 Uiso 1 1 d D . .
O21 O 0.34469(8) 0.47566(19) 0.03253(7) 0.0356(4) Uani 1 1 d . . .
O22 O 0.25433(9) 0.95809(19) 0.07630(7) 0.0364(4) Uani 1 1 d . . .
O23 O 0.26182(11) 1.1897(2) 0.14656(7) 0.0617(5) Uani 1 1 d . . .
O24 O 0.23649(9) 0.7205(2) -0.02281(7) 0.0424(4) Uani 1 1 d D . .
H24A H 0.2022(9) 0.804(2) -0.0297(5) 0.051 Uiso 1 1 d D . .
H24B H 0.2307(11) 0.6275(15) -0.0467(5) 0.051 Uiso 1 1 d D . .
O25 O 0.19645(9) 0.5272(2) 0.10201(8) 0.0443(4) Uani 1 1 d D . .
H25A H 0.2136(6) 0.4223(16) 0.1164(9) 0.053 Uiso 1 1 d D . .
H25B H 0.1623(7) 0.494(3) 0.0754(4) 0.053 Uiso 1 1 d D . .
Cu1 Cu 0.846706(15) 0.77499(3) 0.074050(12) 0.02853(7) Uani 1 1 d D . .
Cu21 Cu 0.292591(15) 0.70080(4) 0.058058(12) 0.03146(7) Uani 1 1 d D . .

loop_
_atom_site_aniso_label
_atom_site_aniso_U_11
_atom_site_aniso_U_22
_atom_site_aniso_U_33
_atom_site_aniso_U_23
_atom_site_aniso_U_13
_atom_site_aniso_U_12
C1 0.0312(13) 0.0280(12) 0.0297(14) 0.0043(11) -0.0002(11) 0.0015(11)
C2 0.0397(15) 0.0446(15) 0.0323(15) 0.0032(12) -0.0059(12) 0.0006(12)
C3 0.0484(16) 0.0537(17) 0.0376(15) 0.0194(13) 0.0050(13) 0.0051(13)
C4 0.0390(14) 0.0461(16) 0.0501(16) 0.0159(14) 0.0109(13) -0.0043(13)
C5 0.0363(13) 0.0341(13) 0.0399(14) 0.0035(12) 0.0020(11) -0.0053(12)
C6 0.0280(13) 0.0271(12) 0.0365(14) -0.0003(11) 0.0037(11) 0.0053(11)
C7 0.0263(12) 0.0370(13) 0.0324(13) -0.0027(12) -0.0063(10) -0.0007(11)
C8 0.0289(13) 0.0268(13) 0.0311(14) -0.0022(11) 0.0046(11) 0.0020(11)
C9 0.0246(12) 0.0270(12) 0.0322(13) -0.0011(11) 0.0010(11) -0.0027(10)
C10 0.0542(17) 0.0361(14) 0.0426(15) -0.0036(12) -0.0089(13) -0.0059(12)
C11 0.0327(14) 0.0419(14) 0.0524(16) 0.0028(13) 0.0009(12) 0.0032(12)
C21 0.0349(14) 0.0280(12) 0.0368(15) 0.0039(12) -0.0029(12) 0.0020(11)
C22 0.0383(15) 0.0441(15) 0.0493(17) 0.0022(13) -0.0118(13) 0.0035(13)
C23 0.0326(14) 0.0476(15) 0.0690(18) 0.0072(15) -0.0034(14) 0.0119(13)
C24 0.0475(16) 0.0358(13) 0.0656(18) -0.0024(14) 0.0076(14) 0.0137(13)
C25 0.0422(15) 0.0354(13) 0.0498(15) -0.0069(13) -0.0026(13) 0.0042(12)
C26 0.0312(14) 0.0237(12) 0.0402(15) 0.0055(11) -0.0003(12) 0.0011(11)
C27 0.0424(15) 0.0338(13) 0.0311(14) 0.0019(11) -0.0083(12) -0.0004(12)
C28 0.0438(15) 0.0294(13) 0.0328(15) 0.0050(12) 0.0017(12) 0.0038(12)
C29 0.0430(15) 0.0299(12) 0.0252(13) -0.0010(11) -0.0018(11) 0.0017(11)
C30 0.0587(18) 0.0458(15) 0.0572(18) -0.0118(14) -0.0103(15) 0.0007(14)
C31 0.0706(18) 0.0438(14) 0.0353(14) 0.0052(12) 0.0111(13) 0.0087(14)
N1 0.0257(10) 0.0259(9) 0.0263(10) 0.0045(8) -0.0003(8) 0.0023(8)
N21 0.0345(10) 0.0259(10) 0.0292(10) 0.0050(9) -0.0017(9) 0.0019(9)
O1 0.0425(10) 0.0296(8) 0.0264(9) 0.0048(7) -0.0064(8) -0.0100(7)
O2 0.0320(9) 0.0265(8) 0.0406(10) 0.0074(7) -0.0091(8) -0.0036(7)
O3 0.0377(9) 0.0322(9) 0.0517(10) 0.0106(8) -0.0028(8) -0.0094(7)
O4 0.0347(9) 0.0299(8) 0.0430(10) 0.0085(8) -0.0193(8) -0.0043(8)
O5 0.0353(10) 0.0342(9) 0.0464(10) 0.0069(8) 0.0013(8) -0.0013(8)
O21 0.0297(9) 0.0307(8) 0.0448(10) -0.0076(8) -0.0097(8) 0.0045(7)
O22 0.0466(10) 0.0275(8) 0.0335(10) 0.0000(8) -0.0107(8) 0.0050(7)
O23 0.1055(16) 0.0394(10) 0.0385(10) -0.0042(9) -0.0084(10) 0.0319(11)
O24 0.0505(10) 0.0296(9) 0.0441(10) -0.0075(8) -0.0212(9) 0.0114(8)
O25 0.0419(10) 0.0321(9) 0.0578(12) 0.0057(9) -0.0045(9) 0.0034(8)
Cu1 0.03018(15) 0.02543(14) 0.02911(14) 0.00298(13) -0.00522(12) -0.00269(12)
Cu21 0.03279(16) 0.02612(14) 0.03430(16) -0.00070(13) -0.00756(13) 0.00289(13)

loop_
_atom_type_symbol
_atom_type_description
_atom_type_scat_dispersion_real
_atom_type_scat_dispersion_imag
_atom_type_scat_source
C C 0.0033 0.0016 'International Tables Vol C Tables 4.2.6.8 and 6.1.1.4'
H H 0.0000 0.0000 'International Tables Vol C Tables 4.2.6.8 and 6.1.1.4'
N N 0.0061 0.0033 'International Tables Vol C Tables 4.2.6.8 and 6.1.1.4'
O O 0.0106 0.0060 'International Tables Vol C Tables 4.2.6.8 and 6.1.1.4'
Cu Cu 0.3201 1.2651 'International Tables Vol C Tables 4.2.6.8 and 6.1.1.4'

loop_
_geom_angle_atom_site_label_1
_geom_angle_atom_site_label_2
_geom_angle_atom_site_label_3
_geom_angle
_geom_angle_site_symmetry_1
_geom_angle_site_symmetry_3
_geom_angle_publ_flag
C2 C1 C6 118.9(2) . . ?
C2 C1 C7 117.8(2) . . ?
C6 C1 C7 123.29(19) . . ?
C3 C2 C1 122.0(2) . . ?
C3 C2 H2 119.0 . . ?
C1 C2 H2 119.0 . . ?
C2 C3 C4 118.9(2) . . ?
C2 C3 H3 120.5 . . ?
C4 C3 H3 120.5 . . ?
C5 C4 C3 120.9(2) . . ?
C5 C4 H4 119.6 . . ?
C3 C4 H4 119.6 . . ?
C4 C5 C6 121.5(2) . . ?
C4 C5 H5 119.2 . . ?
C6 C5 H5 119.2 . . ?
O1 C6 C5 118.7(2) . . ?
O1 C6 C1 123.79(19) . . ?
C5 C6 C1 117.5(2) . . ?
N1 C7 C1 126.37(19) . . ?
N1 C7 H7 116.8 . . ?
C1 C7 H7 116.8 . . ?
O3 C8 O2 123.5(2) . . ?
O3 C8 C9 118.52(19) . . ?
O2 C8 C9 117.98(18) . . ?
N1 C9 C11 108.59(16) . . ?
N1 C9 C10 113.85(17) . . ?
C11 C9 C10 110.40(17) . . ?
N1 C9 C8 105.44(16) . . ?
C11 C9 C8 108.18(17) . . ?
C10 C9 C8 110.13(17) . . ?
C9 C10 H10C 109.5 . . ?
C9 C10 H10B 109.5 . . ?
H10C C10 H10B 109.5 . . ?
C9 C10 H10A 109.5 . . ?
H10C C10 H10A 109.5 . . ?
H10B C10 H10A 109.5 . . ?
C9 C11 H11C 109.5 . . ?
C9 C11 H11B 109.5 . . ?
H11C C11 H11B 109.5 . . ?
C9 C11 H11A 109.5 . . ?
H11C C11 H11A 109.5 . . ?
H11B C11 H11A 109.5 . . ?
C22 C21 C26 119.3(2) . . ?
C22 C21 C27 116.7(2) . . ?
C26 C21 C27 123.9(2) . . ?
C23 C22 C21 122.2(2) . . ?
C23 C22 H22 118.9 . . ?
C21 C22 H22 118.9 . . ?
C22 C23 C24 118.6(2) . . ?
C22 C23 H23 120.7 . . ?
C24 C23 H23 120.7 . . ?
C25 C24 C23 120.7(2) . . ?
C25 C24 H24 119.6 . . ?
C23 C24 H24 119.6 . . ?
C24 C25 C26 122.3(2) . . ?
C24 C25 H25 118.9 . . ?
C26 C25 H25 118.9 . . ?
O21 C26 C25 119.1(2) . . ?
O21 C26 C21 124.0(2) . . ?
C25 C26 C21 116.9(2) . . ?
N21 C27 C21 125.9(2) . . ?
N21 C27 H27 117.0 . . ?
C21 C27 H27 117.0 . . ?
O23 C28 O22 124.0(2) . . ?
O23 C28 C29 119.0(2) . . ?
O22 C28 C29 116.95(19) . . ?
N21 C29 C28 106.93(17) . . ?
N21 C29 C30 113.47(18) . . ?
C28 C29 C30 109.51(18) . . ?
N21 C29 C31 107.56(17) . . ?
C28 C29 C31 107.93(19) . . ?
C30 C29 C31 111.20(19) . . ?
C29 C30 H30C 109.5 . . ?
C29 C30 H30B 109.5 . . ?
H30C C30 H30B 109.5 . . ?
C29 C30 H30A 109.5 . . ?
H30C C30 H30A 109.5 . . ?
H30B C30 H30A 109.5 . . ?
C29 C31 H31C 109.5 . . ?
C29 C31 H31B 109.5 . . ?
H31C C31 H31B 109.5 . . ?
C29 C31 H31A 109.5 . . ?
H31C C31 H31A 109.5 . . ?
H31B C31 H31A 109.5 . . ?
C7 N1 C9 121.92(17) . . ?
C7 N1 Cu1 123.73(14) . . ?
C9 N1 Cu1 114.24(12) . . ?
C27 N21 C29 122.86(18) . . ?
C27 N21 Cu21 124.14(15) . . ?
C29 N21 Cu21 112.93(13) . . ?
C6 O1 Cu1 125.86(13) . . ?
C8 O2 Cu1 116.35(13) . . ?
Cu1 O4 H4A 134.6(6) . . ?
Cu1 O4 H4B 132.0(6) . . ?
H4A O4 H4B 92.2(5) . . ?
Cu1 O5 H5A 90.1(4) . . ?
Cu1 O5 H5B 90.0(4) . . ?
H5A O5 H5B 114(2) . . ?
C26 O21 Cu21 125.13(13) . . ?
C28 O22 Cu21 115.58(14) . . ?
Cu21 O24 H24A 121.3(7) . . ?
Cu21 O24 H24B 122.7(7) . . ?
H24A O24 H24B 111.4(12) . . ?
Cu21 O25 H25A 110.9(6) . . ?
Cu21 O25 H25B 111.0(6) . . ?
H25A O25 H25B 104(2) . . ?
O1 Cu1 N1 94.72(6) . . ?
O1 Cu1 O2 174.80(6) . . ?
N1 Cu1 O2 82.79(6) . . ?
O1 Cu1 O4 90.81(6) . . ?
N1 Cu1 O4 163.17(7) . . ?
O2 Cu1 O4 90.36(6) . . ?
O1 Cu1 O5 88.23(6) . . ?
N1 Cu1 O5 104.88(6) . . ?
O2 Cu1 O5 96.81(6) . . ?
O4 Cu1 O5 91.16(6) . . ?
O21 Cu21 N21 95.31(7) . . ?
O21 Cu21 O22 169.08(6) . . ?
N21 Cu21 O22 83.29(7) . . ?
O21 Cu21 O24 90.84(6) . . ?
N21 Cu21 O24 163.69(7) . . ?
O22 Cu21 O24 87.81(6) . . ?
O21 Cu21 O25 93.48(6) . . ?
N21 Cu21 O25 100.34(7) . . ?
O22 Cu21 O25 97.43(6) . . ?
O24 Cu21 O25 94.33(7) . . ?

loop_
_geom_bond_atom_site_label_1
_geom_bond_atom_site_label_2
_geom_bond_distance
_geom_bond_site_symmetry_2
_geom_bond_publ_flag
C1 C2 1.412(3) . ?
C1 C6 1.423(3) . ?
C1 C7 1.436(3) . ?
C2 C3 1.369(3) . ?
C2 H2 0.9300 . ?
C3 C4 1.389(3) . ?
C3 H3 0.9300 . ?
C4 C5 1.376(3) . ?
C4 H4 0.9300 . ?
C5 C6 1.410(3) . ?
C5 H5 0.9300 . ?
C6 O1 1.314(2) . ?
C7 N1 1.278(2) . ?
C7 H7 0.9300 . ?
C8 O3 1.246(2) . ?
C8 O2 1.273(2) . ?
C8 C9 1.540(3) . ?
C9 N1 1.491(2) . ?
C9 C11 1.527(3) . ?
C9 C10 1.528(3) . ?
C10 H10C 0.9600 . ?
C10 H10B 0.9600 . ?
C10 H10A 0.9600 . ?
C11 H11C 0.9600 . ?
C11 H11B 0.9600 . ?
C11 H11A 0.9600 . ?
C21 C22 1.410(3) . ?
C21 C26 1.416(3) . ?
C21 C27 1.439(3) . ?
C22 C23 1.368(3) . ?
C22 H22 0.9300 . ?
C23 C24 1.383(3) . ?
C23 H23 0.9300 . ?
C24 C25 1.376(3) . ?
C24 H24 0.9300 . ?
C25 C26 1.404(3) . ?
C25 H25 0.9300 . ?
C26 O21 1.315(2) . ?
C27 N21 1.280(2) . ?
C27 H27 0.9300 . ?
C28 O23 1.220(3) . ?
C28 O22 1.288(2) . ?
C28 C29 1.528(3) . ?
C29 N21 1.478(2) . ?
C29 C30 1.529(3) . ?
C29 C31 1.530(3) . ?
C30 H30C 0.9600 . ?
C30 H30B 0.9600 . ?
C30 H30A 0.9600 . ?
C31 H31C 0.9600 . ?
C31 H31B 0.9600 . ?
C31 H31A 0.9600 . ?
N1 Cu1 1.9368(16) . ?
N21 Cu21 1.9300(16) . ?
O1 Cu1 1.9032(13) . ?
O2 Cu1 1.9507(13) . ?
O4 Cu1 1.9661(13) . ?
O4 H4A 0.944(4) . ?
O4 H4B 0.955(4) . ?
O5 Cu1 2.3735(15) . ?
O5 H5A 0.827(5) . ?
O5 H5B 0.826(5) . ?
O21 Cu21 1.9028(14) . ?
O22 Cu21 1.9519(14) . ?
O24 Cu21 1.9608(14) . ?
O24 H24A 0.834(5) . ?
O24 H24B 0.830(5) . ?
O25 Cu21 2.3097(16) . ?
O25 H25A 0.838(5) . ?
O25 H25B 0.835(5) . ?

loop_
_geom_hbond_atom_site_label_D
_geom_hbond_atom_site_label_H
_geom_hbond_atom_site_label_A
_geom_hbond_distance_DH
_geom_hbond_distance_HA
_geom_hbond_distance_DA
_geom_hbond_angle_DHA
_geom_hbond_site_symmetry_A
O4 H4A O21 0.944(4) 1.836(10) 2.7241(19) 155.7(18) 3_665
O4 H4B O22 0.955(4) 1.764(7) 2.6864(19) 161.3(11) 3_675
O5 H5A O3 0.827(5) 2.135(5) 2.805(2) 138.1(6) 3_775
O5 H5B O3 0.826(5) 2.080(6) 2.853(2) 155.7(10) 1_545
O24 H24A O2 0.834(5) 1.879(6) 2.7109(19) 175(2) 3_675
O24 H24B O1 0.830(5) 1.872(6) 2.6741(19) 162.1(14) 3_665
O25 H25A O23 0.838(5) 1.914(6) 2.750(2) 174.7(8) 1_545
O25 H25B O5 0.835(5) 2.060(7) 2.888(2) 171.0(14) 3_665

loop_
_geom_torsion_atom_site_label_1
_geom_torsion_atom_site_label_2
_geom_torsion_atom_site_label_3
_geom_torsion_atom_site_label_4
_geom_torsion
_geom_torsion_site_symmetry_1
_geom_torsion_site_symmetry_2
_geom_torsion_site_symmetry_3
_geom_torsion_site_symmetry_4
_geom_torsion_publ_flag
C6 C1 C2 C3 2.4(3) . . . . ?
C7 C1 C2 C3 -176.4(2) . . . . ?
C1 C2 C3 C4 1.8(3) . . . . ?
C2 C3 C4 C5 -2.5(4) . . . . ?
C3 C4 C5 C6 -1.0(4) . . . . ?
C4 C5 C6 O1 -174.8(2) . . . . ?
C4 C5 C6 C1 5.1(3) . . . . ?
C2 C1 C6 O1 174.18(19) . . . . ?
C7 C1 C6 O1 -7.0(3) . . . . ?
C2 C1 C6 C5 -5.7(3) . . . . ?
C7 C1 C6 C5 173.08(19) . . . . ?
C2 C1 C7 N1 -176.1(2) . . . . ?
C6 C1 C7 N1 5.1(3) . . . . ?
O3 C8 C9 N1 167.95(18) . . . . ?
O2 C8 C9 N1 -13.5(2) . . . . ?
O3 C8 C9 C11 -76.0(2) . . . . ?
O2 C8 C9 C11 102.6(2) . . . . ?
O3 C8 C9 C10 44.7(3) . . . . ?
O2 C8 C9 C10 -136.7(2) . . . . ?
C26 C21 C22 C23 0.4(3) . . . . ?
C27 C21 C22 C23 -176.0(2) . . . . ?
C21 C22 C23 C24 -0.2(4) . . . . ?
C22 C23 C24 C25 -0.9(4) . . . . ?
C23 C24 C25 C26 1.8(4) . . . . ?
C24 C25 C26 O21 177.4(2) . . . . ?
C24 C25 C26 C21 -1.6(3) . . . . ?
C22 C21 C26 O21 -178.5(2) . . . . ?
C27 C21 C26 O21 -2.3(3) . . . . ?
C22 C21 C26 C25 0.4(3) . . . . ?
C27 C21 C26 C25 176.6(2) . . . . ?
C22 C21 C27 N21 173.9(2) . . . . ?
C26 C21 C27 N21 -2.3(4) . . . . ?
O23 C28 C29 N21 -166.5(2) . . . . ?
O22 C28 C29 N21 15.7(3) . . . . ?
O23 C28 C29 C30 -43.1(3) . . . . ?
O22 C28 C29 C30 139.0(2) . . . . ?
O23 C28 C29 C31 78.0(3) . . . . ?
O22 C28 C29 C31 -99.8(2) . . . . ?
C1 C7 N1 C9 -175.85(18) . . . . ?
C1 C7 N1 Cu1 8.4(3) . . . . ?
C11 C9 N1 C7 87.1(2) . . . . ?
C10 C9 N1 C7 -36.3(3) . . . . ?
C8 C9 N1 C7 -157.12(19) . . . . ?
C11 C9 N1 Cu1 -96.71(16) . . . . ?
C10 C9 N1 Cu1 139.87(15) . . . . ?
C8 C9 N1 Cu1 19.03(19) . . . . ?
C21 C27 N21 C29 179.41(19) . . . . ?
C21 C27 N21 Cu21 -3.8(3) . . . . ?
C28 C29 N21 C27 154.9(2) . . . . ?
C30 C29 N21 C27 34.1(3) . . . . ?
C31 C29 N21 C27 -89.4(2) . . . . ?
C28 C29 N21 Cu21 -22.2(2) . . . . ?
C30 C29 N21 Cu21 -143.01(16) . . . . ?
C31 C29 N21 Cu21 93.56(17) . . . . ?
C5 C6 O1 Cu1 174.81(14) . . . . ?
C1 C6 O1 Cu1 -5.1(3) . . . . ?
O3 C8 O2 Cu1 -179.63(16) . . . . ?
C9 C8 O2 Cu1 1.9(2) . . . . ?
C25 C26 O21 Cu21 -166.34(15) . . . . ?
C21 C26 O21 Cu21 12.6(3) . . . . ?
O23 C28 O22 Cu21 -179.68(19) . . . . ?
C29 C28 O22 Cu21 -1.9(2) . . . . ?
C6 O1 Cu1 N1 13.45(17) . . . . ?
C6 O1 Cu1 O2 -47.7(7) . . . . ?
C6 O1 Cu1 O4 -150.64(16) . . . . ?
C6 O1 Cu1 O5 118.23(16) . . . . ?
C7 N1 Cu1 O1 -14.89(18) . . . . ?
C9 N1 Cu1 O1 169.03(13) . . . . ?
C7 N1 Cu1 O2 160.52(18) . . . . ?
C9 N1 Cu1 O2 -15.56(13) . . . . ?
C7 N1 Cu1 O4 93.9(3) . . . . ?
C9 N1 Cu1 O4 -82.2(3) . . . . ?
C7 N1 Cu1 O5 -104.31(18) . . . . ?
C9 N1 Cu1 O5 79.61(13) . . . . ?
C8 O2 Cu1 O1 69.3(7) . . . . ?
C8 O2 Cu1 N1 7.71(15) . . . . ?
C8 O2 Cu1 O4 172.29(15) . . . . ?
C8 O2 Cu1 O5 -96.50(15) . . . . ?
C26 O21 Cu21 N21 -14.31(17) . . . . ?
C26 O21 Cu21 O22 67.8(4) . . . . ?
C26 O21 Cu21 O24 150.57(17) . . . . ?
C26 O21 Cu21 O25 -115.04(16) . . . . ?
C27 N21 Cu21 O21 9.99(18) . . . . ?
C29 N21 Cu21 O21 -172.98(13) . . . . ?
C27 N21 Cu21 O22 -159.12(18) . . . . ?
C29 N21 Cu21 O22 17.92(13) . . . . ?
C27 N21 Cu21 O24 -101.7(3) . . . . ?
C29 N21 Cu21 O24 75.3(3) . . . . ?
C27 N21 Cu21 O25 104.51(18) . . . . ?
C29 N21 Cu21 O25 -78.45(13) . . . . ?
C28 O22 Cu21 O21 -92.3(4) . . . . ?
C28 O22 Cu21 N21 -9.04(16) . . . . ?
C28 O22 Cu21 O24 -175.35(16) . . . . ?
C28 O22 Cu21 O25 90.56(16) . . . . ?
